data_4120737
loop_
_publ_author_name
'Renyuan Pony Yu'
'Jonathan M. Darmon'
'Carsten Milsmann'
'Grant W. Margulieux'
'S. Chantal E. Stieber'
'Serena DeBeer'
'Paul J. Chirik'

_publ_section_title
;
 Catalytic Hydrogenation Activity and Electronic Structure Determination
 of Bis(arylimidazol-2-ylidene)pyridine Cobalt Alkyl and Hydride Complexes
;
_journal_name_full 'Journal of the American Chemical Society'
_journal_page_first 13168
_journal_page_last 13184
_journal_paper_doi 10.1021/ja406608u
_journal_volume 135
_journal_year 2013
_chemical_formula_sum 'C68 H56 B Co F24 N5'
_chemical_formula_weight 1468.92
_chemical_name_systematic
;
 ?
;
_space_group_IT_number 2
_symmetry_cell_setting triclinic
_symmetry_space_group_name_Hall '-P 1'
_symmetry_space_group_name_H-M 'P -1'
_atom_sites_solution_hydrogens geom
_atom_sites_solution_primary direct
_atom_sites_solution_secondary difmap
_audit_creation_method SHELXL-97
_cell_angle_alpha 69.1920(10)
_cell_angle_beta 76.7130(10)
_cell_angle_gamma 71.7030(10)
_cell_formula_units_Z 2
_cell_length_a 13.7593(6)
_cell_length_b 14.5536(7)
_cell_length_c 19.8946(9)
_cell_measurement_reflns_used 9825
_cell_measurement_temperature 100(2)
_cell_measurement_theta_max 27.57
_cell_measurement_theta_min 2.52
_cell_volume 3504.2(3)
_computing_cell_refinement 'Bruker SAINT'
_computing_data_collection 'Bruker APEX2'
_computing_data_reduction 'Bruker SAINT'
_computing_molecular_graphics 'ORTEP 3 (Farraguia, 1997)'
_computing_structure_refinement 'SHELXL-97 (Sheldrick, 2008)'
_computing_structure_solution 'SIR 92 (Giacavazzo, 1993)'
_diffrn_ambient_temperature 100(2)
_diffrn_measured_fraction_theta_full 0.980
_diffrn_measured_fraction_theta_max 0.980
_diffrn_radiation_monochromator graphite
_diffrn_radiation_source 'fine-focus sealed tube'
_diffrn_radiation_type MoK\a
_diffrn_radiation_wavelength 0.71073
_diffrn_reflns_av_R_equivalents 0.0231
_diffrn_reflns_av_sigmaI/netI 0.0242
_diffrn_reflns_limit_h_max 17
_diffrn_reflns_limit_h_min -17
_diffrn_reflns_limit_k_max 18
_diffrn_reflns_limit_k_min -18
_diffrn_reflns_limit_l_max 25
_diffrn_reflns_limit_l_min -25
_diffrn_reflns_number 56542
_diffrn_reflns_theta_full 27.63
_diffrn_reflns_theta_max 27.63
_diffrn_reflns_theta_min 1.80
_exptl_absorpt_coefficient_mu 0.352
_exptl_absorpt_correction_T_max 0.7456
_exptl_absorpt_correction_T_min 0.7030
_exptl_absorpt_correction_type multi-scan
_exptl_absorpt_process_details 'SADABS v2008/1 (Bruker AXS)'
_exptl_crystal_colour green
_exptl_crystal_density_diffrn 1.392
_exptl_crystal_description block
_exptl_crystal_F_000 1494
_exptl_crystal_size_max 0.384
_exptl_crystal_size_mid 0.134
_exptl_crystal_size_min 0.072
_platon_squeeze_details
;
1 molecule of benzene solvate per asymmetric unit was treated
as a diffuse contribution to the overall scattering through the
use of platon/squeeze.
;
_refine_diff_density_max 0.544
_refine_diff_density_min -0.401
_refine_diff_density_rms 0.056
_refine_ls_extinction_method none
_refine_ls_goodness_of_fit_ref 1.075
_refine_ls_hydrogen_treatment constr
_refine_ls_matrix_type full
_refine_ls_number_parameters 1028
_refine_ls_number_reflns 15950
_refine_ls_number_restraints 0
_refine_ls_restrained_S_all 1.075
_refine_ls_R_factor_all 0.0489
_refine_ls_R_factor_gt 0.0390
_refine_ls_shift/su_max 0.027
_refine_ls_shift/su_mean 0.001
_refine_ls_structure_factor_coef Fsqd
_refine_ls_weighting_details 'calc w=1/[\s^2^(Fo^2^)+(0.0690P)^2^+0.8968P] where P=(Fo^2^+2Fc^2^)/3'
_refine_ls_weighting_scheme calc
_refine_ls_wR_factor_gt 0.1124
_refine_ls_wR_factor_ref 0.1180
_reflns_number_gt 13220
_reflns_number_total 15950
_reflns_threshold_expression >2\s(I)
_cod_data_source_file ja406608u_si_001_3.cif
_cod_data_source_block ry22
_cod_original_sg_symbol_H-M 'P -1 '
_cod_original_formula_sum 'C0 C68 H56 B Co F24 N5'
_cod_database_code 4120737

loop_
_symmetry_equiv_pos_as_xyz
'x, y, z'
'-x, -y, -z'

loop_
_atom_site_label
_atom_site_type_symbol
_atom_site_fract_x
_atom_site_fract_y
_atom_site_fract_z
_atom_site_U_iso_or_equiv
_atom_site_adp_type
_atom_site_occupancy
_atom_site_symmetry_multiplicity
_atom_site_calc_flag
_atom_site_refinement_flags
_atom_site_disorder_assembly
_atom_site_disorder_group
C1 C -0.17354(15) 0.74741(17) 0.84712(12) 0.0398(5) Uani 1 1 d . . .
H1 H -0.2118 0.7330 0.8942 0.048 Uiso 1 1 calc R . .
C2 C -0.19213(15) 0.83339(16) 0.79256(13) 0.0423(5) Uani 1 1 d . . .
H2 H -0.2468 0.8924 0.7934 0.051 Uiso 1 1 calc R . .
C3 C -0.04977(13) 0.72864(13) 0.75017(9) 0.0250(3) Uani 1 1 d . . .
C4 C -0.03799(13) 0.58126(14) 0.85393(9) 0.0277(4) Uani 1 1 d . . .
C5 C -0.06543(17) 0.51758(18) 0.92150(10) 0.0400(5) Uani 1 1 d . . .
H5 H -0.1241 0.5403 0.9530 0.048 Uiso 1 1 calc R . .
C6 C -0.00342(19) 0.41888(18) 0.94126(10) 0.0456(6) Uani 1 1 d . . .
H6 H -0.0203 0.3732 0.9873 0.055 Uiso 1 1 calc R . .
C7 C 0.08259(17) 0.38525(15) 0.89550(10) 0.0380(5) Uani 1 1 d . . .
H7 H 0.1253 0.3179 0.9091 0.046 Uiso 1 1 calc R . .
C8 C 0.10282(14) 0.45503(13) 0.82916(9) 0.0281(4) Uani 1 1 d . . .
C9 C 0.19218(13) 0.52386(12) 0.71340(9) 0.0239(3) Uani 1 1 d . . .
C10 C 0.32610(16) 0.38681(15) 0.70856(12) 0.0398(5) Uani 1 1 d . . .
H10 H 0.3884 0.3462 0.6906 0.048 Uiso 1 1 calc R . .
C11 C 0.26720(16) 0.35707(14) 0.77150(12) 0.0390(4) Uani 1 1 d . . .
H11 H 0.2790 0.2920 0.8070 0.047 Uiso 1 1 calc R . .
C12 C 0.32581(14) 0.54537(16) 0.60498(10) 0.0341(4) Uani 1 1 d . . .
C13 C 0.40168(15) 0.58939(16) 0.60558(10) 0.0358(4) Uani 1 1 d . . .
C14 C 0.44679(19) 0.6423(2) 0.53862(12) 0.0526(6) Uani 1 1 d . . .
H14 H 0.4995 0.6728 0.5367 0.063 Uiso 1 1 calc R . .
C15 C 0.4156(2) 0.6508(3) 0.47515(12) 0.0701(9) Uani 1 1 d . . .
H15 H 0.4473 0.6867 0.4299 0.084 Uiso 1 1 calc R . .
C16 C 0.3394(2) 0.6082(3) 0.47664(13) 0.0745(10) Uani 1 1 d . . .
H16 H 0.3187 0.6157 0.4322 0.089 Uiso 1 1 calc R . .
C17 C 0.29151(17) 0.5541(2) 0.54150(12) 0.0555(7) Uani 1 1 d . F .
C18 C 0.2066(2) 0.5072(3) 0.54373(16) 0.0831(12) Uani 1 1 d . . .
H18 H 0.1640 0.5029 0.5923 0.100 Uiso 1 1 calc R A 1
C21 C 0.43424(16) 0.58340(16) 0.67584(10) 0.0368(4) Uani 1 1 d . . .
H21 H 0.3905 0.5457 0.7172 0.044 Uiso 1 1 calc R . .
C22 C 0.5465(2) 0.5255(2) 0.68280(13) 0.0550(6) Uani 1 1 d . . .
H22A H 0.5575 0.4568 0.6803 0.083 Uiso 1 1 calc R . .
H22B H 0.5630 0.5210 0.7294 0.083 Uiso 1 1 calc R . .
H22C H 0.5914 0.5612 0.6432 0.083 Uiso 1 1 calc R . .
C23 C 0.4142(2) 0.68873(19) 0.68225(14) 0.0544(6) Uani 1 1 d . . .
H23A H 0.4341 0.6830 0.7281 0.082 Uiso 1 1 calc R . .
H23B H 0.3406 0.7231 0.6812 0.082 Uiso 1 1 calc R . .
H23C H 0.4549 0.7282 0.6416 0.082 Uiso 1 1 calc R . .
C24 C -0.12284(14) 0.89417(13) 0.66220(12) 0.0382(4) Uani 1 1 d . . .
C25 C -0.16441(15) 0.87365(15) 0.61314(13) 0.0420(5) Uani 1 1 d . . .
C26 C -0.17397(18) 0.94639(18) 0.54524(15) 0.0568(6) Uani 1 1 d . . .
H26 H -0.2012 0.9349 0.5100 0.068 Uiso 1 1 calc R . .
C27 C -0.1443(2) 1.03486(19) 0.52865(18) 0.0705(9) Uani 1 1 d . . .
H27 H -0.1517 1.0839 0.4822 0.085 Uiso 1 1 calc R . .
C28 C -0.1040(2) 1.05306(17) 0.57874(18) 0.0669(8) Uani 1 1 d . . .
H28 H -0.0845 1.1148 0.5662 0.080 Uiso 1 1 calc R . .
C29 C -0.09122(16) 0.98324(15) 0.64699(15) 0.0500(6) Uani 1 1 d . . .
C30 C -0.04592(18) 1.00281(18) 0.70119(18) 0.0593(7) Uani 1 1 d . . .
H30 H -0.0418 0.9421 0.7455 0.071 Uiso 1 1 calc R . .
C31 C -0.1151(3) 1.0957(3) 0.7239(3) 0.1128(17) Uani 1 1 d . . .
H31A H -0.1193 1.1567 0.6816 0.169 Uiso 1 1 calc R . .
H31B H -0.0855 1.1039 0.7612 0.169 Uiso 1 1 calc R . .
H31C H -0.1844 1.0855 0.7435 0.169 Uiso 1 1 calc R . .
C32 C 0.0634(2) 1.0160(3) 0.6726(2) 0.0772(9) Uani 1 1 d . . .
H32A H 0.1062 0.9573 0.6570 0.116 Uiso 1 1 calc R . .
H32B H 0.0930 1.0210 0.7111 0.116 Uiso 1 1 calc R . .
H32C H 0.0610 1.0781 0.6313 0.116 Uiso 1 1 calc R . .
C33 C -0.20002(18) 0.77729(16) 0.63081(12) 0.0454(5) Uani 1 1 d . . .
H33 H -0.1843 0.7345 0.6809 0.054 Uiso 1 1 calc R . .
C34 C -0.1420(3) 0.7161(3) 0.5810(2) 0.0916(11) Uani 1 1 d . . .
H34A H -0.1624 0.6522 0.5968 0.137 Uiso 1 1 calc R . .
H34B H -0.0677 0.7015 0.5820 0.137 Uiso 1 1 calc R . .
H34C H -0.1578 0.7546 0.5315 0.137 Uiso 1 1 calc R . .
C35 C -0.3158(2) 0.8020(3) 0.6324(2) 0.0841(11) Uani 1 1 d . . .
H35A H -0.3340 0.8421 0.5837 0.126 Uiso 1 1 calc R . .
H35B H -0.3507 0.8413 0.6662 0.126 Uiso 1 1 calc R . .
H35C H -0.3376 0.7388 0.6484 0.126 Uiso 1 1 calc R . .
C36 C 0.11528(14) 0.74057(15) 0.62418(10) 0.0346(4) Uani 1 1 d . . .
H36A H 0.1531 0.7811 0.6331 0.052 Uiso 1 1 calc R . .
H36B H 0.0526 0.7855 0.6033 0.052 Uiso 1 1 calc R . .
H36C H 0.1591 0.7045 0.5903 0.052 Uiso 1 1 calc R . .
C37 C 0.67088(11) 0.15930(11) 0.92134(8) 0.0186(3) Uani 1 1 d . . .
C38 C 0.63521(12) 0.18697(11) 0.85445(8) 0.0206(3) Uani 1 1 d . . .
H38 H 0.6291 0.2547 0.8231 0.025 Uiso 1 1 calc R . .
C39 C 0.60860(12) 0.11824(11) 0.83275(8) 0.0215(3) Uani 1 1 d . . .
C40 C 0.61471(12) 0.01898(11) 0.87749(8) 0.0214(3) Uani 1 1 d . . .
H40 H 0.5942 -0.0274 0.8635 0.026 Uiso 1 1 calc R . .
C41 C 0.65145(12) -0.01026(11) 0.94281(8) 0.0197(3) Uani 1 1 d . . .
C42 C 0.68065(11) 0.05796(11) 0.96412(8) 0.0188(3) Uani 1 1 d . . .
H42 H 0.7078 0.0349 1.0088 0.023 Uiso 1 1 calc R . .
C43 C 0.56952(15) 0.15078(12) 0.76147(9) 0.0281(3) Uani 1 1 d . . .
C44 C 0.66286(13) -0.11764(11) 0.99169(9) 0.0245(3) Uani 1 1 d . . .
C45 C 0.71570(12) 0.21272(10) 1.02752(8) 0.0187(3) Uani 1 1 d . . .
C46 C 0.64705(12) 0.16504(11) 1.08251(8) 0.0195(3) Uani 1 1 d . . .
H46 H 0.5942 0.1482 1.0693 0.023 Uiso 1 1 calc R . .
C47 C 0.65383(12) 0.14167(11) 1.15557(8) 0.0212(3) Uani 1 1 d . . .
C48 C 0.72786(13) 0.16745(12) 1.17751(9) 0.0236(3) Uani 1 1 d . . .
H48 H 0.7330 0.1511 1.2275 0.028 Uiso 1 1 calc R . .
C49 C 0.79366(13) 0.21755(12) 1.12422(9) 0.0235(3) Uani 1 1 d . B .
C50 C 0.78844(12) 0.23925(11) 1.05093(9) 0.0221(3) Uani 1 1 d . . .
H50 H 0.8357 0.2731 1.0158 0.026 Uiso 1 1 calc R . .
C51 C 0.58686(14) 0.08116(12) 1.21274(9) 0.0273(3) Uani 1 1 d . . .
C52 C 0.87671(14) 0.24308(15) 1.14577(10) 0.0324(4) Uani 1 1 d . . .
C53 C 0.81776(12) 0.24997(11) 0.89005(8) 0.0195(3) Uani 1 1 d . . .
C54 C 0.90945(12) 0.17741(11) 0.91100(9) 0.0227(3) Uani 1 1 d . . .
H54 H 0.9067 0.1262 0.9566 0.027 Uiso 1 1 calc R . .
C55 C 1.00385(13) 0.17784(12) 0.86744(10) 0.0263(3) Uani 1 1 d . C .
C56 C 1.01181(14) 0.25066(13) 0.80019(9) 0.0285(3) Uani 1 1 d . . .
H56 H 1.0766 0.2515 0.7705 0.034 Uiso 1 1 calc R . .
C57 C 0.92222(14) 0.32221(13) 0.77768(9) 0.0277(3) Uani 1 1 d . D .
C58 C 0.82766(13) 0.32115(12) 0.82121(9) 0.0239(3) Uani 1 1 d . . .
H58 H 0.7676 0.3704 0.8037 0.029 Uiso 1 1 calc R . .
C59 C 1.09765(15) 0.09744(15) 0.89303(13) 0.0415(5) Uani 1 1 d . . .
C60 C 0.92891(17) 0.40386(19) 0.70666(10) 0.0459(5) Uani 1 1 d . . .
C61 C 0.62075(12) 0.35281(11) 0.92260(8) 0.0186(3) Uani 1 1 d . . .
C62 C 0.64911(12) 0.44358(11) 0.90518(8) 0.0199(3) Uani 1 1 d . . .
H62 H 0.7191 0.4405 0.9052 0.024 Uiso 1 1 calc R . .
C63 C 0.57847(12) 0.53837(11) 0.88776(8) 0.0201(3) Uani 1 1 d . E .
C64 C 0.47455(12) 0.54643(11) 0.89127(8) 0.0206(3) Uani 1 1 d . . .
H64 H 0.4258 0.6108 0.8804 0.025 Uiso 1 1 calc R . .
C65 C 0.44406(12) 0.45673(11) 0.91121(8) 0.0201(3) Uani 1 1 d . . .
C66 C 0.51547(12) 0.36235(11) 0.92577(8) 0.0192(3) Uani 1 1 d . . .
H66 H 0.4921 0.3028 0.9382 0.023 Uiso 1 1 calc R . .
C67 C 0.33222(13) 0.46549(12) 0.91481(9) 0.0256(3) Uani 1 1 d . . .
C68 C 0.61673(13) 0.63216(11) 0.86172(9) 0.0249(3) Uani 1 1 d . . .
N1 N -0.11663(11) 0.82110(12) 0.73364(9) 0.0328(3) Uani 1 1 d . . .
N2 N -0.08707(11) 0.68319(12) 0.82121(8) 0.0275(3) Uani 1 1 d . . .
N3 N 0.04372(11) 0.54975(10) 0.80887(7) 0.0230(3) Uani 1 1 d . . .
N4 N 0.18502(11) 0.44113(11) 0.77431(8) 0.0277(3) Uani 1 1 d . . .
N5 N 0.28006(11) 0.48758(11) 0.67394(8) 0.0293(3) Uani 1 1 d . . .
F1 F 0.61004(10) 0.08146(8) 0.72618(6) 0.0397(3) Uani 1 1 d . . .
F2 F 0.46640(9) 0.16541(9) 0.76895(6) 0.0436(3) Uani 1 1 d . . .
F3 F 0.58910(11) 0.23835(8) 0.71621(6) 0.0421(3) Uani 1 1 d . . .
F4 F 0.61469(11) -0.16892(8) 0.97200(7) 0.0462(3) Uani 1 1 d . . .
F5 F 0.76181(9) -0.17169(7) 0.99145(6) 0.0367(2) Uani 1 1 d . . .
F6 F 0.62718(10) -0.12371(8) 1.06106(6) 0.0387(3) Uani 1 1 d . . .
F7 F 0.49856(9) 0.08909(10) 1.19137(6) 0.0405(3) Uani 1 1 d . . .
F8 F 0.63519(11) -0.01800(8) 1.23330(8) 0.0576(4) Uani 1 1 d . . .
F9 F 0.55988(9) 0.10875(9) 1.27323(5) 0.0355(2) Uani 1 1 d . . .
F22 F 0.31068(9) 0.37640(8) 0.93028(8) 0.0512(3) Uani 1 1 d . . .
F23 F 0.27296(8) 0.50840(10) 0.96545(6) 0.0427(3) Uani 1 1 d . . .
F24 F 0.29510(8) 0.52424(8) 0.85235(5) 0.0313(2) Uani 1 1 d . . .
Co1 Co 0.077348(16) 0.642129(15) 0.715685(11) 0.01997(6) Uani 1 1 d . . .
B1 B 0.70605(13) 0.24310(12) 0.94120(9) 0.0183(3) Uani 1 1 d . . .
F10A F 0.8610(8) 0.2384(9) 1.2150(5) 0.0541(16) Uani 0.79(3) 1 d P B 1
F11A F 0.9694(3) 0.1828(6) 1.1335(5) 0.0538(14) Uani 0.79(3) 1 d P B 1
F12A F 0.8881(5) 0.3386(6) 1.10602(19) 0.0332(8) Uani 0.79(3) 1 d P B 1
F13A F 1.0929(6) 0.0581(9) 0.9610(6) 0.099(4) Uani 0.48(3) 1 d P C 1
F14A F 1.1154(10) 0.0256(12) 0.8577(16) 0.115(5) Uani 0.48(3) 1 d P C 1
F15A F 1.1894(7) 0.1289(7) 0.8669(4) 0.0374(16) Uani 0.48(3) 1 d P C 1
F16A F 0.9748(14) 0.4670(13) 0.7062(5) 0.102(4) Uani 0.61(3) 1 d P D 1
F17A F 0.9899(9) 0.3581(9) 0.6546(4) 0.092(3) Uani 0.61(3) 1 d P D 1
F18A F 0.8407(4) 0.4489(5) 0.6802(3) 0.0461(14) Uani 0.61(3) 1 d P D 1
F19A F 0.6040(8) 0.6761(7) 0.9104(6) 0.0387(13) Uani 0.68(5) 1 d P E 1
F20A F 0.7134(10) 0.6170(9) 0.8273(6) 0.0365(15) Uani 0.68(5) 1 d P E 1
F21A F 0.5683(11) 0.7028(10) 0.8069(6) 0.0378(17) Uani 0.68(5) 1 d P E 1
C19A C 0.1378(7) 0.5612(17) 0.4923(5) 0.129(6) Uani 0.61(2) 1 d P F 1
H19A H 0.1748 0.5630 0.4436 0.194 Uiso 0.61(2) 1 calc PR F 1
H19B H 0.1085 0.6308 0.4947 0.194 Uiso 0.61(2) 1 calc PR F 1
H19C H 0.0822 0.5276 0.5025 0.194 Uiso 0.61(2) 1 calc PR F 1
C20A C 0.2566(7) 0.3927(14) 0.5428(8) 0.113(5) Uani 0.61(2) 1 d P F 1
H20A H 0.2016 0.3601 0.5482 0.170 Uiso 0.61(2) 1 calc PR F 1
H20B H 0.2977 0.3553 0.5830 0.170 Uiso 0.61(2) 1 calc PR F 1
H20C H 0.3012 0.3923 0.4967 0.170 Uiso 0.61(2) 1 calc PR F 1
F10B F 0.844(2) 0.2658(15) 1.2109(17) 0.031(3) Uani 0.21(3) 1 d P B 2
F11B F 0.9630(18) 0.1584(14) 1.1598(18) 0.063(5) Uani 0.21(3) 1 d P B 2
F12B F 0.9081(14) 0.3147(14) 1.1041(9) 0.0332(8) Uani 0.21(3) 1 d P B 2
F13B F 1.0986(6) 0.0781(7) 0.9657(3) 0.0656(19) Uani 0.52(3) 1 d P C 2
F14B F 1.1049(7) 0.0077(5) 0.8924(6) 0.0642(19) Uani 0.52(3) 1 d P C 2
F15B F 1.1785(9) 0.1231(9) 0.8657(6) 0.080(3) Uani 0.52(3) 1 d P C 2
F16B F 0.923(2) 0.4970(8) 0.7210(7) 0.080(4) Uani 0.39(3) 1 d P D 2
F17B F 1.0040(9) 0.3954(18) 0.6610(9) 0.105(7) Uani 0.39(3) 1 d P D 2
F18B F 0.8471(11) 0.4359(13) 0.6749(7) 0.084(4) Uani 0.39(3) 1 d P D 2
F19B F 0.627(3) 0.661(3) 0.9204(12) 0.043(5) Uani 0.32(5) 1 d P E 2
F20B F 0.7179(19) 0.6124(19) 0.841(2) 0.046(5) Uani 0.32(5) 1 d P E 2
F21B F 0.555(2) 0.712(2) 0.821(2) 0.048(5) Uani 0.32(5) 1 d P E 2
C19B C 0.1126(11) 0.6018(11) 0.4994(12) 0.092(5) Uani 0.39(2) 1 d P F 2
H19D H 0.1438 0.6412 0.4531 0.139 Uiso 0.39(2) 1 calc PR F 2
H19E H 0.0759 0.6465 0.5292 0.139 Uiso 0.39(2) 1 calc PR F 2
H19F H 0.0638 0.5722 0.4904 0.139 Uiso 0.39(2) 1 calc PR F 2
C20B C 0.2403(8) 0.4366(8) 0.5014(11) 0.074(4) Uani 0.39(2) 1 d P F 2
H20D H 0.1798 0.4282 0.4882 0.110 Uiso 0.39(2) 1 calc PR F 2
H20E H 0.2788 0.3706 0.5302 0.110 Uiso 0.39(2) 1 calc PR F 2
H20F H 0.2849 0.4633 0.4572 0.110 Uiso 0.39(2) 1 calc PR F 2

loop_
_atom_site_aniso_label
_atom_site_aniso_U_11
_atom_site_aniso_U_22
_atom_site_aniso_U_33
_atom_site_aniso_U_23
_atom_site_aniso_U_13
_atom_site_aniso_U_12
C1 0.0258(9) 0.0610(13) 0.0531(12) -0.0434(11) 0.0161(8) -0.0241(9)
C2 0.0234(9) 0.0465(11) 0.0707(15) -0.0409(11) 0.0124(9) -0.0145(8)
C3 0.0206(8) 0.0335(8) 0.0292(8) -0.0163(7) 0.0013(6) -0.0138(6)
C4 0.0269(9) 0.0472(10) 0.0220(8) -0.0166(7) 0.0015(6) -0.0236(7)
C5 0.0420(11) 0.0727(14) 0.0219(8) -0.0164(9) 0.0064(8) -0.0425(11)
C6 0.0617(14) 0.0659(14) 0.0224(9) 0.0021(9) -0.0082(9) -0.0501(12)
C7 0.0491(12) 0.0421(10) 0.0298(9) 0.0031(8) -0.0156(9) -0.0299(9)
C8 0.0316(9) 0.0350(8) 0.0262(8) -0.0066(7) -0.0090(7) -0.0194(7)
C9 0.0232(8) 0.0308(8) 0.0238(8) -0.0130(6) -0.0037(6) -0.0094(6)
C10 0.0312(10) 0.0359(9) 0.0588(13) -0.0259(9) -0.0095(9) -0.0017(8)
C11 0.0371(11) 0.0257(8) 0.0585(13) -0.0134(8) -0.0197(10) -0.0039(7)
C12 0.0234(9) 0.0548(11) 0.0265(9) -0.0245(8) 0.0038(7) -0.0046(8)
C13 0.0319(10) 0.0502(11) 0.0268(9) -0.0194(8) 0.0044(7) -0.0097(8)
C14 0.0438(13) 0.0805(16) 0.0317(10) -0.0194(11) 0.0104(9) -0.0218(12)
C15 0.0487(15) 0.124(3) 0.0253(11) -0.0203(13) 0.0126(10) -0.0204(16)
C16 0.0450(14) 0.154(3) 0.0271(11) -0.0426(15) 0.0042(10) -0.0178(17)
C17 0.0276(10) 0.111(2) 0.0390(11) -0.0474(13) 0.0029(9) -0.0105(12)
C18 0.0403(14) 0.187(4) 0.0633(17) -0.088(2) 0.0112(12) -0.0411(19)
C21 0.0395(11) 0.0518(11) 0.0286(9) -0.0194(8) 0.0050(8) -0.0232(9)
C22 0.0562(15) 0.0659(15) 0.0475(13) -0.0274(11) -0.0154(11) -0.0041(12)
C23 0.0572(15) 0.0550(13) 0.0620(15) -0.0328(12) -0.0134(12) -0.0082(11)
C24 0.0210(9) 0.0262(8) 0.0619(13) -0.0102(8) -0.0015(8) -0.0054(7)
C25 0.0257(10) 0.0342(9) 0.0584(13) -0.0017(9) -0.0088(9) -0.0092(7)
C26 0.0389(12) 0.0488(12) 0.0662(15) 0.0095(11) -0.0129(11) -0.0157(10)
C27 0.0454(14) 0.0446(13) 0.092(2) 0.0189(13) -0.0114(14) -0.0152(11)
C28 0.0387(13) 0.0321(11) 0.113(2) -0.0024(13) -0.0006(14) -0.0150(9)
C29 0.0250(10) 0.0303(9) 0.0913(18) -0.0200(11) 0.0026(10) -0.0083(8)
C30 0.0391(12) 0.0424(11) 0.107(2) -0.0365(13) 0.0037(13) -0.0192(10)
C31 0.0513(18) 0.101(3) 0.236(5) -0.124(3) -0.009(2) -0.0114(17)
C32 0.0389(14) 0.081(2) 0.112(3) -0.0236(18) -0.0061(15) -0.0255(14)
C33 0.0451(12) 0.0421(10) 0.0504(12) 0.0042(9) -0.0248(10) -0.0209(9)
C34 0.108(3) 0.074(2) 0.110(3) -0.040(2) 0.014(2) -0.054(2)
C35 0.0466(16) 0.079(2) 0.111(3) 0.0146(18) -0.0179(16) -0.0393(15)
C36 0.0246(9) 0.0423(10) 0.0263(8) 0.0000(7) -0.0003(7) -0.0083(7)
C37 0.0174(7) 0.0199(6) 0.0206(7) -0.0086(5) -0.0017(6) -0.0056(5)
C38 0.0233(8) 0.0175(6) 0.0209(7) -0.0053(5) -0.0042(6) -0.0051(6)
C39 0.0220(8) 0.0234(7) 0.0213(7) -0.0083(6) -0.0048(6) -0.0058(6)
C40 0.0233(8) 0.0195(7) 0.0253(8) -0.0104(6) -0.0027(6) -0.0070(6)
C41 0.0192(7) 0.0178(6) 0.0230(7) -0.0075(6) -0.0013(6) -0.0053(5)
C42 0.0178(7) 0.0199(6) 0.0202(7) -0.0077(5) -0.0039(6) -0.0039(5)
C43 0.0383(10) 0.0243(7) 0.0262(8) -0.0077(6) -0.0111(7) -0.0091(7)
C44 0.0309(9) 0.0184(7) 0.0270(8) -0.0083(6) -0.0057(7) -0.0074(6)
C45 0.0194(7) 0.0160(6) 0.0226(7) -0.0077(5) -0.0046(6) -0.0037(5)
C46 0.0192(7) 0.0190(6) 0.0235(7) -0.0088(5) -0.0045(6) -0.0054(5)
C47 0.0225(8) 0.0204(7) 0.0226(7) -0.0084(6) -0.0014(6) -0.0072(6)
C48 0.0266(8) 0.0259(7) 0.0217(7) -0.0090(6) -0.0056(6) -0.0075(6)
C49 0.0228(8) 0.0272(7) 0.0272(8) -0.0126(6) -0.0052(6) -0.0093(6)
C50 0.0229(8) 0.0224(7) 0.0243(8) -0.0085(6) -0.0006(6) -0.0106(6)
C51 0.0319(9) 0.0268(8) 0.0258(8) -0.0094(6) -0.0010(7) -0.0116(7)
C52 0.0291(9) 0.0453(10) 0.0326(9) -0.0163(8) -0.0041(7) -0.0177(8)
C53 0.0224(8) 0.0194(6) 0.0209(7) -0.0090(5) -0.0029(6) -0.0080(6)
C54 0.0242(8) 0.0183(6) 0.0270(8) -0.0078(6) -0.0036(6) -0.0064(6)
C55 0.0216(8) 0.0233(7) 0.0374(9) -0.0136(7) -0.0038(7) -0.0054(6)
C56 0.0235(8) 0.0380(9) 0.0298(8) -0.0166(7) 0.0029(7) -0.0132(7)
C57 0.0301(9) 0.0371(9) 0.0207(8) -0.0090(7) -0.0014(7) -0.0163(7)
C58 0.0243(8) 0.0276(7) 0.0221(7) -0.0083(6) -0.0051(6) -0.0076(6)
C59 0.0233(10) 0.0298(9) 0.0683(15) -0.0160(10) -0.0035(9) -0.0033(7)
C60 0.0400(12) 0.0725(15) 0.0242(9) 0.0017(9) -0.0067(8) -0.0300(11)
C61 0.0208(7) 0.0194(6) 0.0173(7) -0.0061(5) -0.0034(6) -0.0063(5)
C62 0.0197(7) 0.0196(6) 0.0232(7) -0.0076(6) -0.0039(6) -0.0069(6)
C63 0.0231(8) 0.0182(6) 0.0216(7) -0.0065(5) -0.0029(6) -0.0083(6)
C64 0.0217(8) 0.0189(6) 0.0205(7) -0.0055(5) -0.0028(6) -0.0048(6)
C65 0.0194(7) 0.0237(7) 0.0183(7) -0.0052(6) -0.0019(6) -0.0090(6)
C66 0.0225(8) 0.0190(6) 0.0183(7) -0.0050(5) -0.0023(6) -0.0092(6)
C67 0.0214(8) 0.0266(7) 0.0283(8) -0.0047(6) -0.0034(6) -0.0095(6)
C68 0.0233(8) 0.0199(7) 0.0323(8) -0.0081(6) -0.0032(7) -0.0069(6)
N1 0.0198(7) 0.0341(7) 0.0503(9) -0.0222(7) 0.0039(6) -0.0104(6)
N2 0.0196(7) 0.0459(8) 0.0287(7) -0.0236(6) 0.0067(5) -0.0176(6)
N3 0.0249(7) 0.0324(7) 0.0180(6) -0.0083(5) -0.0016(5) -0.0164(6)
N4 0.0281(8) 0.0268(7) 0.0318(7) -0.0083(6) -0.0088(6) -0.0094(6)
N5 0.0234(7) 0.0363(8) 0.0340(8) -0.0206(6) -0.0035(6) -0.0045(6)
F1 0.0613(8) 0.0360(5) 0.0284(5) -0.0164(4) -0.0144(5) -0.0079(5)
F2 0.0388(7) 0.0523(7) 0.0435(6) -0.0125(5) -0.0224(5) -0.0074(5)
F3 0.0728(9) 0.0332(5) 0.0260(5) 0.0016(4) -0.0208(5) -0.0236(5)
F4 0.0717(9) 0.0244(5) 0.0539(7) 0.0010(5) -0.0317(6) -0.0259(5)
F5 0.0376(6) 0.0218(5) 0.0401(6) -0.0044(4) -0.0068(5) 0.0022(4)
F6 0.0563(7) 0.0259(5) 0.0260(5) -0.0047(4) 0.0079(5) -0.0130(5)
F7 0.0439(7) 0.0632(7) 0.0304(5) -0.0151(5) 0.0026(5) -0.0397(6)
F8 0.0610(9) 0.0232(5) 0.0651(9) -0.0023(5) 0.0195(7) -0.0119(5)
F9 0.0392(6) 0.0517(6) 0.0222(5) -0.0141(4) 0.0032(4) -0.0226(5)
F22 0.0313(6) 0.0304(5) 0.0921(10) -0.0013(6) -0.0230(6) -0.0174(5)
F23 0.0218(5) 0.0757(8) 0.0325(6) -0.0224(6) 0.0055(4) -0.0150(5)
F24 0.0227(5) 0.0417(5) 0.0283(5) -0.0077(4) -0.0082(4) -0.0065(4)
Co1 0.01828(11) 0.02627(11) 0.01667(11) -0.00795(8) 0.00029(8) -0.00775(8)
B1 0.0206(8) 0.0159(7) 0.0205(8) -0.0056(6) -0.0039(6) -0.0068(6)
F10A 0.064(4) 0.092(4) 0.0295(14) -0.017(3) -0.0080(19) -0.053(3)
F11A 0.0298(11) 0.053(3) 0.092(3) -0.034(2) -0.0242(17) -0.0045(14)
F12A 0.0323(17) 0.039(2) 0.0414(7) -0.0224(11) 0.0008(9) -0.0201(16)
F13A 0.023(2) 0.080(4) 0.102(6) 0.065(4) -0.001(3) -0.002(2)
F14A 0.075(4) 0.081(6) 0.230(14) -0.116(7) -0.085(7) 0.048(4)
F15A 0.013(2) 0.047(3) 0.052(3) -0.014(2) -0.0013(17) -0.0110(18)
F16A 0.156(8) 0.125(7) 0.049(4) 0.044(4) -0.056(5) -0.121(7)
F17A 0.095(4) 0.115(5) 0.0231(19) -0.008(3) 0.0088(19) 0.004(3)
F18A 0.035(2) 0.049(2) 0.033(2) 0.0118(14) -0.0018(18) -0.0113(17)
F19A 0.059(3) 0.0297(16) 0.038(3) -0.0137(16) -0.0090(16) -0.0211(19)
F20A 0.031(4) 0.031(2) 0.050(3) -0.0160(14) 0.0092(17) -0.017(2)
F21A 0.047(5) 0.025(2) 0.040(2) 0.0047(12) -0.013(2) -0.018(3)
C19A 0.046(4) 0.285(19) 0.093(5) -0.116(9) -0.021(3) -0.017(7)
C20A 0.069(5) 0.220(13) 0.113(8) -0.102(9) 0.013(5) -0.080(7)
F10B 0.041(6) 0.041(6) 0.026(5) -0.011(5) -0.012(4) -0.023(5)
F11B 0.049(7) 0.044(5) 0.099(11) 0.004(7) -0.053(8) -0.014(4)
F12B 0.0323(17) 0.039(2) 0.0414(7) -0.0224(11) 0.0008(9) -0.0201(16)
F13B 0.041(3) 0.094(4) 0.053(3) -0.027(4) -0.027(2) 0.014(2)
F14B 0.056(2) 0.0260(18) 0.115(5) -0.024(3) -0.042(3) 0.0074(17)
F15B 0.021(3) 0.072(4) 0.113(6) 0.016(3) -0.014(3) -0.010(2)
F16B 0.152(11) 0.056(4) 0.050(4) 0.016(3) -0.043(6) -0.067(5)
F17B 0.048(4) 0.129(11) 0.057(7) 0.030(6) 0.032(4) -0.007(5)
F18B 0.100(8) 0.127(9) 0.039(4) 0.010(4) -0.041(5) -0.067(7)
F19B 0.080(11) 0.048(8) 0.024(4) -0.012(5) 0.001(5) -0.051(8)
F20B 0.013(4) 0.019(3) 0.102(13) -0.015(7) -0.003(7) -0.008(2)
F21B 0.025(4) 0.020(4) 0.077(13) 0.009(7) -0.010(7) -0.004(3)
C19B 0.047(7) 0.113(8) 0.159(14) -0.101(8) -0.044(7) 0.014(5)
C20B 0.064(5) 0.070(6) 0.106(10) -0.050(6) -0.030(6) -0.004(4)

loop_
_atom_type_symbol
_atom_type_description
_atom_type_scat_dispersion_real
_atom_type_scat_dispersion_imag
_atom_type_scat_source
C C 0.0033 0.0016 'International Tables Vol C Tables 4.2.6.8 and 6.1.1.4'
H H 0.0000 0.0000 'International Tables Vol C Tables 4.2.6.8 and 6.1.1.4'
C C 0.0033 0.0016 'International Tables Vol C Tables 4.2.6.8 and 6.1.1.4'
N N 0.0061 0.0033 'International Tables Vol C Tables 4.2.6.8 and 6.1.1.4'
F F 0.0171 0.0103 'International Tables Vol C Tables 4.2.6.8 and 6.1.1.4'
Co Co 0.3494 0.9721 'International Tables Vol C Tables 4.2.6.8 and 6.1.1.4'
B B 0.0013 0.0007 'International Tables Vol C Tables 4.2.6.8 and 6.1.1.4'

loop_
_geom_angle_atom_site_label_1
_geom_angle_atom_site_label_2
_geom_angle_atom_site_label_3
_geom_angle
C2 C1 N2 105.98(17)
C1 C2 N1 107.59(17)
N1 C3 N2 102.89(14)
N1 C3 Co1 144.81(14)
N2 C3 Co1 112.17(12)
N3 C4 C5 121.94(18)
N3 C4 N2 109.67(14)
C5 C4 N2 128.39(18)
C4 C5 C6 117.07(19)
C7 C6 C5 121.76(17)
C8 C7 C6 116.4(2)
N3 C8 C7 122.78(18)
N3 C8 N4 109.53(14)
C7 C8 N4 127.68(18)
N5 C9 N4 102.79(14)
N5 C9 Co1 144.48(13)
N4 C9 Co1 112.71(12)
C11 C10 N5 107.81(17)
C10 C11 N4 105.62(17)
C13 C12 C17 123.4(2)
C13 C12 N5 117.99(15)
C17 C12 N5 118.59(19)
C12 C13 C14 117.17(19)
C12 C13 C21 122.58(17)
C14 C13 C21 120.23(19)
C15 C14 C13 120.6(2)
C16 C15 C14 120.7(2)
C15 C16 C17 121.7(2)
C16 C17 C12 116.4(2)
C16 C17 C18 122.1(2)
C12 C17 C18 121.5(2)
C19A C18 C20B 83.0(6)
C19A C18 C17 117.0(8)
C20B C18 C17 111.9(5)
C19A C18 C20A 111.9(6)
C20B C18 C20A 32.8(4)
C17 C18 C20A 109.1(3)
C19A C18 C19B 20.7(7)
C20B C18 C19B 103.7(6)
C17 C18 C19B 107.3(6)
C20A C18 C19B 132.0(5)
C23 C21 C22 110.59(19)
C23 C21 C13 110.86(18)
C22 C21 C13 112.37(16)
C25 C24 C29 123.8(2)
C25 C24 N1 117.36(16)
C29 C24 N1 118.8(2)
C24 C25 C26 117.1(2)
C24 C25 C33 123.26(18)
C26 C25 C33 119.7(2)
C27 C26 C25 120.6(3)
C26 C27 C28 120.8(3)
C27 C28 C29 121.5(2)
C28 C29 C24 116.2(2)
C28 C29 C30 121.3(2)
C24 C29 C30 122.5(2)
C29 C30 C32 111.9(3)
C29 C30 C31 111.6(2)
C32 C30 C31 110.2(2)
C34 C33 C35 112.3(3)
C34 C33 C25 112.0(2)
C35 C33 C25 111.0(2)
C42 C37 C38 116.20(13)
C42 C37 B1 124.68(13)
C38 C37 B1 118.94(12)
C39 C38 C37 121.92(14)
C38 C39 C40 120.90(14)
C38 C39 C43 120.46(14)
C40 C39 C43 118.60(13)
C41 C40 C39 118.06(13)
C40 C41 C42 121.22(13)
C40 C41 C44 119.92(13)
C42 C41 C44 118.85(13)
C37 C42 C41 121.60(14)
F1 C43 F3 106.84(14)
F1 C43 F2 105.51(13)
F3 C43 F2 105.82(14)
F1 C43 C39 112.50(14)
F3 C43 C39 113.21(13)
F2 C43 C39 112.38(15)
F6 C44 F4 107.45(14)
F6 C44 F5 105.38(13)
F4 C44 F5 105.52(13)
F6 C44 C41 113.02(12)
F4 C44 C41 112.50(13)
F5 C44 C41 112.41(14)
C50 C45 C46 115.72(14)
C50 C45 B1 121.88(13)
C46 C45 B1 122.25(13)
C47 C46 C45 122.13(14)
C46 C47 C48 121.04(14)
C46 C47 C51 120.84(14)
C48 C47 C51 117.97(14)
C49 C48 C47 117.61(14)
C48 C49 C50 121.48(14)
C48 C49 C52 119.05(15)
C50 C49 C52 119.35(15)
C49 C50 C45 121.95(14)
F7 C51 F9 105.97(14)
F7 C51 F8 106.83(14)
F9 C51 F8 105.92(14)
F7 C51 C47 113.26(14)
F9 C51 C47 112.87(13)
F8 C51 C47 111.47(15)
F12B C52 F10A 115.0(7)
F12B C52 F11A 88.6(7)
F10A C52 F11A 107.4(4)
F12B C52 F12A 15.2(7)
F10A C52 F12A 106.9(4)
F11A C52 F12A 103.5(2)
F12B C52 F10B 104.9(12)
F10A C52 F10B 16.1(9)
F11A C52 F10B 121.2(10)
F12A C52 F10B 94.3(9)
F12B C52 F11B 107.4(9)
F10A C52 F11B 89.3(10)
F11A C52 F11B 21.7(11)
F12A C52 F11B 121.4(10)
F10B C52 F11B 104.7(13)
F12B C52 C49 117.1(8)
F10A C52 C49 113.2(4)
F11A C52 C49 112.5(2)
F12A C52 C49 112.7(2)
F10B C52 C49 110.8(13)
F11B C52 C49 111.0(8)
C58 C53 C54 115.42(14)
C58 C53 B1 123.46(14)
C54 C53 B1 120.90(13)
C55 C54 C53 122.35(15)
C54 C55 C56 121.00(15)
C54 C55 C59 119.23(16)
C56 C55 C59 119.76(17)
C57 C56 C55 117.84(16)
C56 C57 C58 121.02(15)
C56 C57 C60 119.07(17)
C58 C57 C60 119.87(17)
C57 C58 C53 122.33(15)
F15B C59 F13A 112.2(7)
F15B C59 F14B 111.6(6)
F13A C59 F14B 85.0(6)
F15B C59 F13B 102.3(6)
F13A C59 F13B 15.4(7)
F14B C59 F13B 99.8(4)
F15B C59 F14A 95.8(9)
F13A C59 F14A 112.2(8)
F14B C59 F14A 27.6(10)
F13B C59 F14A 126.4(10)
F15B C59 F15A 4.6(7)
F13A C59 F15A 108.4(6)
F14B C59 F15A 114.5(5)
F13B C59 F15A 98.1(5)
F14A C59 F15A 100.0(9)
F15B C59 C55 113.4(5)
F13A C59 C55 115.0(4)
F14B C59 C55 116.8(4)
F13B C59 C55 111.2(4)
F14A C59 C55 106.6(6)
F15A C59 C55 113.8(4)
F17B C60 F16A 75.2(9)
F17B C60 F18B 108.2(10)
F16A C60 F18B 119.5(7)
F17B C60 F18A 114.3(9)
F16A C60 F18A 112.1(8)
F18B C60 F18A 10.2(10)
F17B C60 F17A 29.5(11)
F16A C60 F17A 104.7(6)
F18B C60 F17A 93.8(8)
F18A C60 F17A 103.0(5)
F17B C60 F16B 104.1(9)
F16A C60 F16B 31.6(5)
F18B C60 F16B 98.1(8)
F18A C60 F16B 88.6(8)
F17A C60 F16B 132.7(5)
F17B C60 C57 121.1(7)
F16A C60 C57 113.6(3)
F18B C60 C57 114.1(6)
F18A C60 C57 114.3(3)
F17A C60 C57 108.0(5)
F16B C60 C57 108.3(5)
C62 C61 C66 115.87(13)
C62 C61 B1 121.08(13)
C66 C61 B1 123.00(12)
C63 C62 C61 122.39(14)
C64 C63 C62 120.88(13)
C64 C63 C68 119.89(13)
C62 C63 C68 119.16(14)
C63 C64 C65 117.57(13)
C66 C65 C64 121.36(14)
C66 C65 C67 121.10(13)
C64 C65 C67 117.53(13)
C65 C66 C61 121.81(13)
F22 C67 F24 106.13(13)
F22 C67 F23 106.34(14)
F24 C67 F23 105.24(13)
F22 C67 C65 113.55(13)
F24 C67 C65 112.62(13)
F23 C67 C65 112.33(13)
F19A C68 F21B 92.1(17)
F19A C68 F20B 103.5(19)
F21B C68 F20B 119(3)
F19A C68 F20A 112.7(7)
F21B C68 F20A 110.4(18)
F20B C68 F20A 12(2)
F19A C68 F21A 105.7(5)
F21B C68 F21A 14.8(18)
F20B C68 F21A 109(2)
F20A C68 F21A 99.1(9)
F19A C68 F19B 15.1(16)
F21B C68 F19B 106.3(11)
F20B C68 F19B 92(3)
F20A C68 F19B 102.1(16)
F21A C68 F19B 119.2(15)
F19A C68 C63 114.5(4)
F21B C68 C63 113.5(14)
F20B C68 C63 111.9(10)
F20A C68 C63 112.2(5)
F21A C68 C63 111.4(6)
F19B C68 C63 111.7(8)
C3 N1 C2 111.51(17)
C3 N1 C24 125.81(15)
C2 N1 C24 121.98(17)
C3 N2 C1 112.02(17)
C3 N2 C4 117.57(14)
C1 N2 C4 130.29(16)
C8 N3 C4 120.04(15)
C8 N3 Co1 120.17(12)
C4 N3 Co1 119.78(12)
C9 N4 C11 111.95(16)
C9 N4 C8 117.48(14)
C11 N4 C8 130.47(16)
C9 N5 C10 111.82(16)
C9 N5 C12 125.61(15)
C10 N5 C12 122.52(16)
N3 Co1 C9 79.99(7)
N3 Co1 C3 80.35(7)
C9 Co1 C3 160.34(7)
N3 Co1 C36 176.08(7)
C9 Co1 C36 100.72(8)
C3 Co1 C36 98.90(8)
C61 B1 C37 110.65(12)
C61 B1 C45 105.37(12)
C37 B1 C45 113.54(12)
C61 B1 C53 111.38(12)
C37 B1 C53 104.32(12)
C45 B1 C53 111.74(12)

loop_
_geom_bond_atom_site_label_1
_geom_bond_atom_site_label_2
_geom_bond_distance
C1 C2 1.331(3)
C1 N2 1.384(2)
C2 N1 1.399(2)
C3 N1 1.346(2)
C3 N2 1.384(2)
C3 Co1 1.9479(17)
C4 N3 1.335(2)
C4 C5 1.382(3)
C4 N2 1.403(2)
C5 C6 1.389(3)
C6 C7 1.388(3)
C7 C8 1.381(2)
C8 N3 1.333(2)
C8 N4 1.399(2)
C9 N5 1.347(2)
C9 N4 1.382(2)
C9 Co1 1.9432(17)
C10 C11 1.334(3)
C10 N5 1.388(2)
C11 N4 1.389(2)
C12 C13 1.390(3)
C12 C17 1.398(3)
C12 N5 1.450(2)
C13 C14 1.395(3)
C13 C21 1.529(3)
C14 C15 1.378(3)
C15 C16 1.365(4)
C16 C17 1.390(4)
C17 C18 1.513(4)
C18 C19A 1.403(12)
C18 C20B 1.455(13)
C18 C20A 1.596(16)
C18 C19B 1.700(14)
C21 C23 1.516(3)
C21 C22 1.521(3)
C24 C25 1.393(3)
C24 C29 1.406(3)
C24 N1 1.443(3)
C25 C26 1.393(3)
C25 C33 1.527(3)
C26 C27 1.378(4)
C27 C28 1.380(5)
C28 C29 1.387(4)
C29 C30 1.507(4)
C30 C32 1.527(4)
C30 C31 1.538(4)
C33 C34 1.493(4)
C33 C35 1.514(3)
C36 Co1 1.9542(18)
C37 C42 1.398(2)
C37 C38 1.403(2)
C37 B1 1.637(2)
C38 C39 1.389(2)
C39 C40 1.390(2)
C39 C43 1.496(2)
C40 C41 1.378(2)
C41 C42 1.398(2)
C41 C44 1.500(2)
C43 F1 1.338(2)
C43 F3 1.340(2)
C43 F2 1.348(2)
C44 F6 1.3352(19)
C44 F4 1.3369(18)
C44 F5 1.341(2)
C45 C50 1.397(2)
C45 C46 1.403(2)
C45 B1 1.640(2)
C46 C47 1.389(2)
C47 C48 1.389(2)
C47 C51 1.495(2)
C48 C49 1.378(2)
C49 C50 1.392(2)
C49 C52 1.494(2)
C51 F7 1.336(2)
C51 F9 1.3384(19)
C51 F8 1.340(2)
C52 F12B 1.209(16)
C52 F10A 1.324(9)
C52 F11A 1.327(5)
C52 F12A 1.372(6)
C52 F10B 1.39(3)
C52 F11B 1.413(18)
C53 C58 1.401(2)
C53 C54 1.405(2)
C53 B1 1.647(2)
C54 C55 1.386(2)
C55 C56 1.387(2)
C55 C59 1.492(3)
C56 C57 1.386(3)
C57 C58 1.389(2)
C57 C60 1.494(3)
C59 F15B 1.229(12)
C59 F13A 1.262(10)
C59 F14B 1.282(8)
C59 F13B 1.373(6)
C59 F14A 1.390(11)
C59 F15A 1.402(10)
C60 F17B 1.215(13)
C60 F16A 1.264(9)
C60 F18B 1.293(11)
C60 F18A 1.314(6)
C60 F17A 1.401(7)
C60 F16B 1.456(10)
C61 C62 1.398(2)
C61 C66 1.400(2)
C61 B1 1.633(2)
C62 C63 1.393(2)
C63 C64 1.385(2)
C63 C68 1.494(2)
C64 C65 1.392(2)
C65 C66 1.392(2)
C65 C67 1.491(2)
C67 F22 1.3339(19)
C67 F24 1.3412(19)
C67 F23 1.349(2)
C68 F19A 1.291(12)
C68 F21B 1.32(3)
C68 F20B 1.33(2)
C68 F20A 1.339(12)
C68 F21A 1.340(12)
C68 F19B 1.42(2)
N3 Co1 1.9193(13)

loop_
_geom_torsion_atom_site_label_1
_geom_torsion_atom_site_label_2
_geom_torsion_atom_site_label_3
_geom_torsion_atom_site_label_4
_geom_torsion
N2 C1 C2 N1 -0.1(2)
N3 C4 C5 C6 0.7(2)
N2 C4 C5 C6 179.88(16)
C4 C5 C6 C7 0.2(3)
C5 C6 C7 C8 -0.4(3)
C6 C7 C8 N3 -0.3(2)
C6 C7 C8 N4 178.64(16)
N5 C10 C11 N4 0.1(2)
C17 C12 C13 C14 -1.8(3)
N5 C12 C13 C14 178.30(19)
C17 C12 C13 C21 176.8(2)
N5 C12 C13 C21 -3.1(3)
C12 C13 C14 C15 0.7(4)
C21 C13 C14 C15 -177.9(2)
C13 C14 C15 C16 0.5(5)
C14 C15 C16 C17 -0.7(5)
C15 C16 C17 C12 -0.3(4)
C15 C16 C17 C18 179.6(3)
C13 C12 C17 C16 1.6(4)
N5 C12 C17 C16 -178.5(2)
C13 C12 C17 C18 -178.3(2)
N5 C12 C17 C18 1.6(4)
C16 C17 C18 C19A -35.9(7)
C12 C17 C18 C19A 144.1(7)
C16 C17 C18 C20B 57.4(9)
C12 C17 C18 C20B -122.6(8)
C16 C17 C18 C20A 92.3(7)
C12 C17 C18 C20A -87.7(6)
C16 C17 C18 C19B -55.7(7)
C12 C17 C18 C19B 124.2(7)
C12 C13 C21 C23 -119.0(2)
C14 C13 C21 C23 59.6(3)
C12 C13 C21 C22 116.7(2)
C14 C13 C21 C22 -64.7(3)
C29 C24 C25 C26 0.4(3)
N1 C24 C25 C26 177.53(19)
C29 C24 C25 C33 -179.0(2)
N1 C24 C25 C33 -1.9(3)
C24 C25 C26 C27 -0.7(4)
C33 C25 C26 C27 178.7(2)
C25 C26 C27 C28 0.4(4)
C26 C27 C28 C29 0.5(4)
C27 C28 C29 C24 -0.8(4)
C27 C28 C29 C30 179.2(2)
C25 C24 C29 C28 0.4(3)
N1 C24 C29 C28 -176.74(19)
C25 C24 C29 C30 -179.6(2)
N1 C24 C29 C30 3.3(3)
C28 C29 C30 C32 -60.0(3)
C24 C29 C30 C32 120.0(3)
C28 C29 C30 C31 63.9(3)
C24 C29 C30 C31 -116.1(3)
C24 C25 C33 C34 -119.7(3)
C26 C25 C33 C34 60.9(3)
C24 C25 C33 C35 113.9(3)
C26 C25 C33 C35 -65.5(3)
C42 C37 C38 C39 1.6(2)
B1 C37 C38 C39 177.02(14)
C37 C38 C39 C40 1.1(2)
C37 C38 C39 C43 179.19(15)
C38 C39 C40 C41 -2.3(2)
C43 C39 C40 C41 179.60(15)
C39 C40 C41 C42 0.8(2)
C39 C40 C41 C44 -177.88(15)
C38 C37 C42 C41 -3.1(2)
B1 C37 C42 C41 -178.26(14)
C40 C41 C42 C37 2.0(2)
C44 C41 C42 C37 -179.31(14)
C38 C39 C43 F1 137.73(16)
C40 C39 C43 F1 -44.1(2)
C38 C39 C43 F3 16.5(2)
C40 C39 C43 F3 -165.41(15)
C38 C39 C43 F2 -103.35(17)
C40 C39 C43 F2 74.76(19)
C40 C41 C44 F6 -135.10(16)
C42 C41 C44 F6 46.2(2)
C40 C41 C44 F4 -13.2(2)
C42 C41 C44 F4 168.14(15)
C40 C41 C44 F5 105.76(17)
C42 C41 C44 F5 -72.92(18)
C50 C45 C46 C47 -2.7(2)
B1 C45 C46 C47 -178.37(13)
C45 C46 C47 C48 1.9(2)
C45 C46 C47 C51 -173.48(14)
C46 C47 C48 C49 0.4(2)
C51 C47 C48 C49 175.93(14)
C47 C48 C49 C50 -1.8(2)
C47 C48 C49 C52 -177.79(15)
C48 C49 C50 C45 0.8(2)
C52 C49 C50 C45 176.85(15)
C46 C45 C50 C49 1.4(2)
B1 C45 C50 C49 177.05(14)
C46 C47 C51 F7 -25.8(2)
C48 C47 C51 F7 158.66(14)
C46 C47 C51 F9 -146.26(15)
C48 C47 C51 F9 38.2(2)
C46 C47 C51 F8 94.67(19)
C48 C47 C51 F8 -80.82(19)
C48 C49 C52 F12B -154.5(10)
C50 C49 C52 F12B 29.4(11)
C48 C49 C52 F10A -17.0(6)
C50 C49 C52 F10A 166.9(6)
C48 C49 C52 F11A 105.0(5)
C50 C49 C52 F11A -71.1(6)
C48 C49 C52 F12A -138.4(4)
C50 C49 C52 F12A 45.5(4)
C48 C49 C52 F10B -34.2(9)
C50 C49 C52 F10B 149.7(9)
C48 C49 C52 F11B 81.7(16)
C50 C49 C52 F11B -94.4(16)
C58 C53 C54 C55 1.7(2)
B1 C53 C54 C55 176.49(13)
C53 C54 C55 C56 -0.3(2)
C53 C54 C55 C59 -179.23(15)
C54 C55 C56 C57 -0.7(2)
C59 C55 C56 C57 178.20(16)
C55 C56 C57 C58 0.2(2)
C55 C56 C57 C60 177.83(16)
C56 C57 C58 C53 1.3(2)
C60 C57 C58 C53 -176.30(16)
C54 C53 C58 C57 -2.2(2)
B1 C53 C58 C57 -176.81(14)
C54 C55 C59 F15B -155.6(6)
C56 C55 C59 F15B 25.6(6)
C54 C55 C59 F13A -24.7(9)
C56 C55 C59 F13A 156.4(8)
C54 C55 C59 F14B 72.7(6)
C56 C55 C59 F14B -106.2(6)
C54 C55 C59 F13B -40.9(5)
C56 C55 C59 F13B 140.2(5)
C54 C55 C59 F14A 100.3(12)
C56 C55 C59 F14A -78.6(12)
C54 C55 C59 F15A -150.5(3)
C56 C55 C59 F15A 30.6(4)
C56 C57 C60 F17B 18.2(18)
C58 C57 C60 F17B -164.2(18)
C56 C57 C60 F16A -68.3(12)
C58 C57 C60 F16A 109.3(12)
C56 C57 C60 F18B 150.1(10)
C58 C57 C60 F18B -32.2(10)
C56 C57 C60 F18A 161.3(4)
C58 C57 C60 F18A -21.1(5)
C56 C57 C60 F17A 47.4(6)
C58 C57 C60 F17A -135.0(6)
C56 C57 C60 F16B -101.8(11)
C58 C57 C60 F16B 75.9(11)
C66 C61 C62 C63 -3.7(2)
B1 C61 C62 C63 178.78(14)
C61 C62 C63 C64 4.0(2)
C61 C62 C63 C68 -173.20(14)
C62 C63 C64 C65 -1.4(2)
C68 C63 C64 C65 175.77(14)
C63 C64 C65 C66 -1.2(2)
C63 C64 C65 C67 -179.87(14)
C64 C65 C66 C61 1.4(2)
C67 C65 C66 C61 179.98(14)
C62 C61 C66 C65 1.0(2)
B1 C61 C66 C65 178.54(14)
C66 C65 C67 F22 -2.3(2)
C64 C65 C67 F22 176.39(14)
C66 C65 C67 F24 -122.92(15)
C64 C65 C67 F24 55.73(19)
C66 C65 C67 F23 118.47(16)
C64 C65 C67 F23 -62.88(19)
C64 C63 C68 F19A 81.7(6)
C62 C63 C68 F19A -101.2(6)
C64 C63 C68 F21B -22(2)
C62 C63 C68 F21B 155(2)
C64 C63 C68 F20B -161(2)
C62 C63 C68 F20B 16(2)
C64 C63 C68 F20A -148.3(5)
C62 C63 C68 F20A 28.9(6)
C64 C63 C68 F21A -38.2(6)
C62 C63 C68 F21A 138.9(6)
C64 C63 C68 F19B 97.8(19)
C62 C63 C68 F19B -85.0(19)
N2 C3 N1 C2 0.76(18)
Co1 C3 N1 C2 -174.16(17)
N2 C3 N1 C24 -169.78(16)
Co1 C3 N1 C24 15.3(3)
C1 C2 N1 C3 -0.4(2)
C1 C2 N1 C24 170.52(16)
C25 C24 N1 C3 72.9(2)
C29 C24 N1 C3 -109.8(2)
C25 C24 N1 C2 -96.7(2)
C29 C24 N1 C2 80.6(2)
N1 C3 N2 C1 -0.83(17)
Co1 C3 N2 C1 176.01(11)
N1 C3 N2 C4 175.63(13)
Co1 C3 N2 C4 -7.54(17)
C2 C1 N2 C3 0.6(2)
C2 C1 N2 C4 -175.29(16)
N3 C4 N2 C3 4.65(19)
C5 C4 N2 C3 -174.60(16)
N3 C4 N2 C1 -179.66(15)
C5 C4 N2 C1 1.1(3)
C7 C8 N3 C4 1.2(2)
N4 C8 N3 C4 -177.93(13)
C7 C8 N3 Co1 179.92(12)
N4 C8 N3 Co1 0.78(17)
C5 C4 N3 C8 -1.4(2)
N2 C4 N3 C8 179.29(13)
C5 C4 N3 Co1 179.88(12)
N2 C4 N3 Co1 0.58(17)
N5 C9 N4 C11 0.22(18)
Co1 C9 N4 C11 179.49(11)
N5 C9 N4 C8 177.01(13)
Co1 C9 N4 C8 -3.72(17)
C10 C11 N4 C9 -0.2(2)
C10 C11 N4 C8 -176.46(17)
N3 C8 N4 C9 1.97(19)
C7 C8 N4 C9 -177.11(16)
N3 C8 N4 C11 178.06(16)
C7 C8 N4 C11 -1.0(3)
N4 C9 N5 C10 -0.16(18)
Co1 C9 N5 C10 -179.00(16)
N4 C9 N5 C12 -177.74(15)
Co1 C9 N5 C12 3.4(3)
C11 C10 N5 C9 0.0(2)
C11 C10 N5 C12 177.71(16)
C13 C12 N5 C9 94.6(2)
C17 C12 N5 C9 -85.3(2)
C13 C12 N5 C10 -82.8(2)
C17 C12 N5 C10 97.3(2)
C8 N3 Co1 C9 -2.22(12)
C4 N3 Co1 C9 176.50(13)
C8 N3 Co1 C3 177.62(13)
C4 N3 Co1 C3 -3.67(12)
C8 N3 Co1 C36 -103.1(10)
C4 N3 Co1 C36 75.6(11)
N5 C9 Co1 N3 -178.2(2)
N4 C9 Co1 N3 3.05(11)
N5 C9 Co1 C3 -178.65(18)
N4 C9 Co1 C3 2.6(3)
N5 C9 Co1 C36 -2.1(2)
N4 C9 Co1 C36 179.13(12)
N1 C3 Co1 N3 -179.6(2)
N2 C3 Co1 N3 5.78(10)
N1 C3 Co1 C9 -179.10(18)
N2 C3 Co1 C9 6.3(3)
N1 C3 Co1 C36 4.3(2)
N2 C3 Co1 C36 -170.33(12)
C62 C61 B1 C37 -152.68(13)
C66 C61 B1 C37 29.95(19)
C62 C61 B1 C45 84.22(16)
C66 C61 B1 C45 -93.15(16)
C62 C61 B1 C53 -37.12(18)
C66 C61 B1 C53 145.51(14)
C42 C37 B1 C61 -138.87(15)
C38 C37 B1 C61 46.12(19)
C42 C37 B1 C45 -20.6(2)
C38 C37 B1 C45 164.35(13)
C42 C37 B1 C53 101.24(16)
C38 C37 B1 C53 -73.77(16)
C50 C45 B1 C61 -91.50(16)
C46 C45 B1 C61 83.89(16)
C50 C45 B1 C37 147.26(14)
C46 C45 B1 C37 -37.35(19)
C50 C45 B1 C53 29.61(18)
C46 C45 B1 C53 -155.01(13)
C58 C53 B1 C61 -26.38(19)
C54 C53 B1 C61 159.30(13)
C58 C53 B1 C37 93.01(16)
C54 C53 B1 C37 -81.31(16)
C58 C53 B1 C45 -143.93(14)
C54 C53 B1 C45 41.75(17)

loop_
_platon_squeeze_void_nr
_platon_squeeze_void_average_x
_platon_squeeze_void_average_y
_platon_squeeze_void_average_z
_platon_squeeze_void_volume
_platon_squeeze_void_count_electrons
_platon_squeeze_void_content
1 0.111 0.007 0.115 8 0 ' '
2 0.500 0.000 0.500 325 40 ' '
3 0.889 -0.007 0.885 8 0 ' '
